data_2218495
loop_
_publ_author_name
'Zhang, Shuai'
'Wang, Yifeng'
'Xia, Aibao'
'Luo, Shuping'

_publ_section_title
;
 (<i>S</i>)-2-(Pyrrolidinium-2-ylmethylsulfanyl)pyridinium dibromide
;
_journal_coeditor_code PK2087
_journal_issue 6
_journal_name_full 'Acta Crystallographica Section E'
_journal_page_first o1142
_journal_paper_doi 10.1107/S1600536808008313
_journal_volume 64
_journal_year 2008
_chemical_formula_iupac 'C10 H16 N2 S 2+, 2Br -'
_chemical_formula_moiety 'C10 H16 N2 S 2+, 2(Br -)'
_chemical_formula_sum 'C10 H16 Br2 N2 S'
_chemical_formula_weight 356.12
_chemical_name_systematic
;
(<i>S</i>)-2-(Pyrrolidinium-2-ylmethylsulfanyl)pyridinium dibromide
;
_space_group_IT_number 145
_symmetry_cell_setting trigonal
_symmetry_space_group_name_Hall 'P 32'
_symmetry_space_group_name_H-M 'P 32'
_cell_angle_alpha 90.0000
_cell_angle_beta 90.0000
_cell_angle_gamma 120.0000
_cell_formula_units_Z 3
_cell_length_a 8.9892(9)
_cell_length_b 8.9892(9)
_cell_length_c 15.4567(14)
_cell_measurement_reflns_used 5169
_cell_measurement_temperature 296.0(10)
_cell_measurement_theta_max 27.4
_cell_measurement_theta_min 3.7
_cell_volume 1081.66(18)
_computing_cell_refinement 'PROCESS-AUTO (Rigaku, 1998)'
_computing_data_collection 'PROCESS-AUTO (Rigaku, 1998)'
_computing_data_reduction 'CrystalStructure (Rigaku/MSC, 2004)'
_computing_molecular_graphics 'ORTEP-3 for Windows (Farrugia, 1997)'
_computing_publication_material 'CrystalStructure (Rigaku/MSC, 2004)'
_computing_structure_refinement 'CRYSTALS (Betteridge <i>et al.</i>,  2003)'
_computing_structure_solution 'SIR97 (Altomare <i>et al.</i>, 1999)'
_diffrn_detector_area_resol_mean 10.00
_diffrn_measured_fraction_theta_full 1.293
_diffrn_measured_fraction_theta_max 1.293
_diffrn_measurement_device_type 'Rigaku R-AXIS RAPID diffractometer'
_diffrn_measurement_method \w
_diffrn_radiation_type 'Mo K\a'
_diffrn_radiation_wavelength 0.71073
_diffrn_reflns_av_R_equivalents 0.061
_diffrn_reflns_limit_h_max 11
_diffrn_reflns_limit_h_min -11
_diffrn_reflns_limit_k_max 10
_diffrn_reflns_limit_k_min -11
_diffrn_reflns_limit_l_max 20
_diffrn_reflns_limit_l_min -18
_diffrn_reflns_number 10585
_diffrn_reflns_theta_full 27.41
_diffrn_reflns_theta_max 27.41
_exptl_absorpt_coefficient_mu 5.757
_exptl_absorpt_correction_T_max 0.266
_exptl_absorpt_correction_T_min 0.162
_exptl_absorpt_correction_type multi-scan
_exptl_absorpt_process_details
;
(ABSCOR; Higashi,1995)
;
_exptl_crystal_colour colorless
_exptl_crystal_density_diffrn 1.640
_exptl_crystal_density_method 'not measured'
_exptl_crystal_description chunk
_exptl_crystal_F_000 528.00
_exptl_crystal_size_max 0.35
_exptl_crystal_size_mid 0.30
_exptl_crystal_size_min 0.23
_refine_diff_density_max 0.67
_refine_diff_density_min -0.53
_refine_ls_abs_structure_details 'Flack (1983), 1037 Friedel Pairs'
_refine_ls_abs_structure_Flack 0.017(2)
_refine_ls_extinction_coef 385(18)
_refine_ls_extinction_method 'Larson (1970) Crystallographic Computing eq. 22'
_refine_ls_goodness_of_fit_ref 1.007
_refine_ls_hydrogen_treatment constr
_refine_ls_number_parameters 138
_refine_ls_number_reflns 3169
_refine_ls_number_restraints 0
_refine_ls_R_factor_gt 0.0364
_refine_ls_shift/su_max 0.0128
_refine_ls_structure_factor_coef Fsqd
_refine_ls_weighting_details 'w = 1/[0.7600\s(Fo^2^)]/(4Fo^2^)'
_refine_ls_weighting_scheme calc
_refine_ls_wR_factor_ref 0.1077
_reflns_number_gt 1902
_reflns_number_total 3169
_reflns_threshold_expression F^2^>2.0\s(F^2^)
_cod_data_source_file pk2087.cif
_cod_data_source_block I
_cod_original_formula_sum 'C10 H16 Br2 N2 S '
_cod_database_code 2218495

loop_
_symmetry_equiv_pos_site_id
_symmetry_equiv_pos_as_xyz
1 +X,+Y,+Z
2 -Y,+X-Y,2/3+Z
3 -X+Y,-X,1/3+Z

loop_
_atom_site_type_symbol
_atom_site_label
_atom_site_fract_x
_atom_site_fract_y
_atom_site_fract_z
_atom_site_U_iso_or_equiv
_atom_site_adp_type
_atom_site_calc_flag
_atom_site_refinement_flags
_atom_site_occupancy
Br Br1 0.51453(17) 0.87503(13) 0.16904(9) 0.1032(4) Uani d . 1.00
Br Br2 0.10004(11) 0.14553(10) 0.04190(9) 0.0605(2) Uani d . 1.00
S S1 0.0678(3) 0.4733(3) 0.31433(12) 0.0671(7) Uani d . 1.00
N N1 0.4515(9) 0.5570(8) 0.2963(3) 0.067(2) Uani d . 1.00
N N2 0.0359(7) 0.6865(8) 0.2110(3) 0.053(2) Uani d . 1.00
C C1 0.3184(9) 0.4069(9) 0.2462(4) 0.053(2) Uani d . 1.00
C C2 0.3905(11) 0.2858(11) 0.2388(5) 0.071(3) Uani d . 1.00
C C3 0.5771(13) 0.4004(16) 0.2379(8) 0.086(5) Uani d . 1.00
C C4 0.6121(14) 0.5513(18) 0.2933(7) 0.077(5) Uani d . 1.00
C C5 0.1434(10) 0.3261(10) 0.2879(4) 0.059(2) Uani d . 1.00
C C6 0.0388(9) 0.5412(9) 0.2143(4) 0.050(2) Uani d . 1.00
C C7 0.0160(10) 0.4576(10) 0.1352(4) 0.059(2) Uani d . 1.00
C C8 -0.0040(10) 0.5283(11) 0.0612(4) 0.066(2) Uani d . 1.00
C C9 -0.0037(10) 0.6817(12) 0.0635(4) 0.067(2) Uani d . 1.00
C C10 0.0138(10) 0.7576(11) 0.1396(4) 0.062(2) Uani d . 1.00
H H1 0.3105 0.4460 0.1880 0.064 Uiso c R 1.00
H H2 0.4673 0.6511 0.2735 0.080 Uiso c R 1.00
H H3 0.4187 0.5509 0.3491 0.080 Uiso c R 1.00
H H7 0.0144 0.3534 0.1330 0.071 Uiso c R 1.00
H H8 -0.0180 0.4724 0.0087 0.079 Uiso c R 1.00
H H9 -0.0154 0.7310 0.0130 0.080 Uiso c R 1.00
H H10 0.0108 0.8593 0.1432 0.074 Uiso c R 1.00
H H21 0.3560 0.2085 0.2879 0.085 Uiso c R 1.00
H H22 0.3522 0.2195 0.1857 0.085 Uiso c R 1.00
H H31 0.6169 0.4377 0.1793 0.103 Uiso c R 1.00
H H32 0.6343 0.3421 0.2614 0.103 Uiso c R 1.00
H H41 0.6450 0.5369 0.3511 0.092 Uiso c R 1.00
H H42 0.7033 0.6564 0.2682 0.092 Uiso c R 1.00
H H51 0.1477 0.2708 0.3409 0.071 Uiso c R 1.00
H H52 0.0614 0.2403 0.2484 0.071 Uiso c R 1.00
H H201 0.0494 0.7403 0.2590 0.064 Uiso c R 1.00

loop_
_atom_site_aniso_label
_atom_site_aniso_U_11
_atom_site_aniso_U_22
_atom_site_aniso_U_33
_atom_site_aniso_U_12
_atom_site_aniso_U_13
_atom_site_aniso_U_23
Br1 0.1369(10) 0.0925(8) 0.0513(4) 0.0357(7) 0.0061(5) 0.0034(4)
Br2 0.0670(6) 0.0510(5) 0.0630(4) 0.0292(4) 0.0073(4) 0.0054(3)
S1 0.0848(16) 0.0802(16) 0.0554(11) 0.0555(14) 0.0125(10) 0.0098(10)
N1 0.072(4) 0.063(4) 0.053(3) 0.026(4) -0.001(3) -0.006(3)
N2 0.055(4) 0.055(4) 0.053(3) 0.029(3) 0.011(2) 0.003(2)
C1 0.052(4) 0.046(4) 0.058(4) 0.022(4) -0.001(3) -0.001(3)
C2 0.055(5) 0.082(6) 0.084(5) 0.040(5) 0.000(4) -0.005(4)
C3 0.070(8) 0.088(10) 0.090(14) 0.032(7) 0.004(7) 0.000(10)
C4 0.061(7) 0.083(14) 0.093(10) 0.041(9) -0.004(6) -0.003(10)
C5 0.051(5) 0.063(5) 0.065(5) 0.030(4) 0.011(3) 0.009(3)
C6 0.056(5) 0.041(4) 0.060(4) 0.030(4) 0.008(3) -0.003(3)
C7 0.075(5) 0.056(5) 0.055(4) 0.040(4) 0.002(3) 0.002(3)
C8 0.071(6) 0.078(6) 0.053(4) 0.041(5) 0.001(3) 0.001(4)
C9 0.077(6) 0.082(6) 0.053(4) 0.049(5) -0.002(3) 0.002(4)
C10 0.088(6) 0.061(5) 0.050(4) 0.048(5) 0.002(3) 0.009(3)

loop_
_atom_type_symbol
_atom_type_description
_atom_type_scat_dispersion_real
_atom_type_scat_dispersion_imag
_atom_type_scat_source
C C 0.003 0.002
;
International Tables for Crystallography
(1992, Vol. C, Tables 4.2.6.8 and 6.1.1.4)
;
H H 0.000 0.000
;
International Tables for Crystallography
(1992, Vol. C, Table 6.1.1.4)
;
N N 0.006 0.003
;
International Tables for Crystallography
(1992, Vol. C, Tables 4.2.6.8 and 6.1.1.4)
;
S S 0.125 0.123
;
International Tables for Crystallography
(1992, Vol. C, Tables 4.2.6.8 and 6.1.1.4)
;
Br Br -0.290 2.459
;
International Tables for Crystallography
(1992, Vol. C, Tables 4.2.6.8 and 6.1.1.4)
;

loop_
_geom_angle_atom_site_label_1
_geom_angle_atom_site_label_2
_geom_angle_atom_site_label_3
_geom_angle
C5 S1 C6 103.5(4)
C1 N1 C4 108.0(8)
C6 N2 C10 125.8(6)
N1 C1 C2 104.4(7)
N1 C1 C5 112.6(6)
C2 C1 C5 113.7(6)
C1 C2 C3 104.2(8)
C2 C3 C4 106.2(11)
N1 C4 C3 106.5(8)
S1 C5 C1 115.3(6)
S1 C6 N2 117.7(5)
S1 C6 C7 126.9(7)
N2 C6 C7 115.4(7)
C6 C7 C8 120.2(9)
C7 C8 C9 120.7(7)
C8 C9 C10 118.4(8)
N2 C10 C9 119.5(10)
C1 N1 H2 109.8
C1 N1 H3 109.8
C4 N1 H2 109.8
C4 N1 H3 109.8
H2 N1 H3 109.5
C6 N2 H201 117.1
C10 N2 H201 117.1
N1 C1 H1 108.7
C2 C1 H1 108.7
C5 C1 H1 108.7
C1 C2 H21 110.8
C1 C2 H22 110.8
C3 C2 H21 110.8
C3 C2 H22 110.8
H21 C2 H22 109.5
C2 C3 H31 110.3
C2 C3 H32 110.3
C4 C3 H31 110.3
C4 C3 H32 110.3
H31 C3 H32 109.5
N1 C4 H41 110.2
N1 C4 H42 110.2
C3 C4 H41 110.2
C3 C4 H42 110.2
H41 C4 H42 109.5
S1 C5 H51 108.0
S1 C5 H52 108.0
C1 C5 H51 108.0
C1 C5 H52 108.0
H51 C5 H52 109.5
C6 C7 H7 119.9
C8 C7 H7 119.9
C7 C8 H8 119.7
C9 C8 H8 119.7
C8 C9 H9 120.8
C10 C9 H9 120.8
N2 C10 H10 120.2
C9 C10 H10 120.2

loop_
_geom_bond_atom_site_label_1
_geom_bond_atom_site_label_2
_geom_bond_distance
S1 C5 1.811(11)
S1 C6 1.729(7)
N1 C1 1.496(8)
N1 C4 1.471(18)
N2 C6 1.321(12)
N2 C10 1.339(10)
C1 C2 1.524(16)
C1 C5 1.508(10)
C2 C3 1.465(12)
C3 C4 1.499(9)
C6 C7 1.396(9)
C7 C8 1.363(12)
C8 C9 1.379(16)
C9 C10 1.329(10)
N1 H2 0.860
N1 H3 0.860
N2 H201 0.860
C1 H1 0.980
C2 H21 0.970
C2 H22 0.970
C3 H31 0.970
C3 H32 0.970
C4 H41 0.970
C4 H42 0.970
C5 H51 0.970
C5 H52 0.970
C7 H7 0.930
C8 H8 0.930
C9 H9 0.930
C10 H10 0.930

loop_
_geom_hbond_atom_site_label_D
_geom_hbond_atom_site_label_H
_geom_hbond_atom_site_label_A
_geom_hbond_site_symmetry_A
_geom_hbond_distance_DH
_geom_hbond_distance_HA
_geom_hbond_distance_DA
_geom_hbond_angle_DHA
_geom_hbond_publ_flag
N1 H2 Br1 1_555 0.860 2.447 3.278(7) 163 yes
N1 H3 Br1 3_565 0.860 2.434 3.271(5) 165 yes

loop_
_geom_torsion_atom_site_label_1
_geom_torsion_atom_site_label_2
_geom_torsion_atom_site_label_3
_geom_torsion_atom_site_label_4
_geom_torsion
C5 S1 C6 N2 -159.4(5)
C5 S1 C6 C7 21.3(8)
C6 S1 C5 C1 66.8(5)
C1 N1 C4 C3 2.2(10)
C4 N1 C1 C2 17.3(7)
C4 N1 C1 C5 141.1(8)
C6 N2 C10 C9 -1.5(12)
C10 N2 C6 S1 -179.6(5)
C10 N2 C6 C7 -0.1(9)
N1 C1 C2 C3 -30.6(8)
N1 C1 C5 S1 51.7(8)
C2 C1 C5 S1 170.2(5)
C5 C1 C2 C3 -153.7(7)
C1 C2 C3 C4 32.4(11)
C2 C3 C4 N1 -22.0(12)
S1 C6 C7 C8 -179.4(6)
N2 C6 C7 C8 1.2(11)
C6 C7 C8 C9 -0.6(10)
C7 C8 C9 C10 -1.0(12)
C8 C9 C10 N2 2.1(12)

loop_
_cod_related_entry_id
_cod_related_entry_database
_cod_related_entry_code
1 ChemSpider 30655510
